data_2224591
loop_
_publ_author_name
'Guo, Qingliang'

_publ_section_title
;(<i>E</i>)-4-(2-Chlorobenzylideneamino)-3-(2-chlorophenyl)-1<i>H</i>-1,2,4-triazole-5(4<i>H</i>)-thione--(<i>E</i>)-1,5-bis(2-chlorobenzylidene)thiocarbonohydrazide--methanol
 (1/1/1)
;
_journal_coeditor_code CI2984
_journal_issue 1
_journal_name_full 'Acta Crystallographica Section E'
_journal_page_first o141
_journal_paper_doi 10.1107/S1600536809053203
_journal_volume 66
_journal_year 2010
_chemical_formula_iupac 'C15 H10 Cl2 N4 S, C15 H12 Cl2 N4 S, C2 H6 O'
_chemical_formula_moiety 'C15 H10 Cl2 N4 S, C15 H12 Cl2 N4 S, C2 H6 O'
_chemical_formula_sum 'C32 H28 Cl4 N8 O S2'
_chemical_formula_weight 746.54
_chemical_name_systematic
;
(<i>E</i>)-4-(2-Chlorobenzylideneamino)-3-(2-chlorophenyl)-1<i>H</i>-1,2,4-
triazole-5(4<i>H</i>)-thione--(<i>E</i>)-1,5-bis(2-
chlorobenzylidene)thiocarbonohydrazide--methanol (1/1/1)
;
_space_group_IT_number 2
_symmetry_cell_setting triclinic
_symmetry_space_group_name_Hall '-P 1'
_symmetry_space_group_name_H-M 'P -1'
_atom_sites_solution_hydrogens geom
_atom_sites_solution_primary direct
_atom_sites_solution_secondary difmap
_audit_creation_method SHELXL-97
_cell_angle_alpha 94.6780(10)
_cell_angle_beta 92.0830(10)
_cell_angle_gamma 99.8510(10)
_cell_formula_units_Z 2
_cell_length_a 7.7086(6)
_cell_length_b 10.9999(9)
_cell_length_c 20.9827(16)
_cell_measurement_reflns_used 1667
_cell_measurement_temperature 293(2)
_cell_measurement_theta_max 20.543
_cell_measurement_theta_min 2.200
_cell_volume 1744.8(2)
_computing_cell_refinement 'SAINT (Bruker, 2005)'
_computing_data_collection 'SMART (Bruker, 2005)'
_computing_data_reduction 'SAINT (Bruker, 2005)'
_computing_molecular_graphics 'SHELXTL (Sheldrick, 2008)'
_computing_publication_material 'SHELXL97 (Sheldrick, 2008)'
_computing_structure_refinement 'SHELXL97 (Sheldrick, 2008)'
_computing_structure_solution 'SHELXS97 (Sheldrick, 2008)'
_diffrn_ambient_temperature 293(2)
_diffrn_measured_fraction_theta_full 0.994
_diffrn_measured_fraction_theta_max 0.994
_diffrn_measurement_device_type 'Bruker SMART APEX'
_diffrn_measurement_method '\f and \w scans'
_diffrn_radiation_monochromator graphite
_diffrn_radiation_source 'fine-focus sealed tube'
_diffrn_radiation_type MoK\a
_diffrn_radiation_wavelength 0.71073
_diffrn_reflns_av_R_equivalents 0.0261
_diffrn_reflns_av_sigmaI/netI 0.0552
_diffrn_reflns_limit_h_max 9
_diffrn_reflns_limit_h_min -7
_diffrn_reflns_limit_k_max 13
_diffrn_reflns_limit_k_min -12
_diffrn_reflns_limit_l_max 24
_diffrn_reflns_limit_l_min -24
_diffrn_reflns_number 9324
_diffrn_reflns_theta_full 25.05
_diffrn_reflns_theta_max 25.05
_diffrn_reflns_theta_min 0.97
_diffrn_standards_number 0
_exptl_absorpt_coefficient_mu 0.499
_exptl_absorpt_correction_T_max 0.8939
_exptl_absorpt_correction_T_min 0.8448
_exptl_absorpt_correction_type multi-scan
_exptl_absorpt_process_details '(SADABS; Sheldrick, 1996)'
_exptl_crystal_colour colourless
_exptl_crystal_density_diffrn 1.421
_exptl_crystal_density_method 'not measured'
_exptl_crystal_description Block
_exptl_crystal_F_000 768
_exptl_crystal_size_max 0.35
_exptl_crystal_size_mid 0.26
_exptl_crystal_size_min 0.23
_refine_diff_density_max 0.277
_refine_diff_density_min -0.249
_refine_ls_extinction_method none
_refine_ls_goodness_of_fit_ref 1.008
_refine_ls_hydrogen_treatment constr
_refine_ls_matrix_type full
_refine_ls_number_parameters 425
_refine_ls_number_reflns 6154
_refine_ls_number_restraints 0
_refine_ls_restrained_S_all 1.008
_refine_ls_R_factor_all 0.0891
_refine_ls_R_factor_gt 0.0461
_refine_ls_shift/su_max 0.001
_refine_ls_shift/su_mean 0.000
_refine_ls_structure_factor_coef Fsqd
_refine_ls_weighting_details 'calc w=1/[\s^2^(Fo^2^)+(0.0365P)^2^+0.4564P] where P=(Fo^2^+2Fc^2^)/3'
_refine_ls_weighting_scheme calc
_refine_ls_wR_factor_gt 0.0902
_refine_ls_wR_factor_ref 0.1106
_reflns_number_gt 3724
_reflns_number_total 6154
_reflns_threshold_expression I>2\s(I)
_cod_data_source_file ci2984.cif
_cod_data_source_block I
_cod_depositor_comments
;
The following automatic conversions were performed:
'_symmetry_cell_setting' value 'Triclinic' changed to 'triclinic'
according to '/home/saulius/struct/CIF-dictionaries/cif_core.dic'
dictionary named 'cif_core.dic' version 2.4.1 from 2010-06-29.

Automatic conversion script
Id: cif_fix_enum 1527 2010-12-29 10:47:43Z saulius 

The following automatic conversions were performed:

'_symmetry_cell_setting' value 'Triclinic' changed to 'triclinic'
according to /home/saulius/struct/CIF-dictionaries/cif_core.dic
dictionary named 'cif_core.dic' version 2.4.1 from 2010-06-29.

Automatic conversion script
Id: cif_fix_values 1715 2011-07-08 13:25:40Z adriana 
;
_cod_database_code 2224591
_cod_database_fobs_code 2224591

loop_
_symmetry_equiv_pos_as_xyz
'x, y, z'
'-x, -y, -z'

loop_
_atom_site_type_symbol
_atom_site_label
_atom_site_fract_x
_atom_site_fract_y
_atom_site_fract_z
_atom_site_U_iso_or_equiv
_atom_site_adp_type
_atom_site_calc_flag
_atom_site_refinement_flags
_atom_site_occupancy
_atom_site_disorder_assembly
_atom_site_disorder_group
S S1 0.25610(13) 1.26698(8) 0.43362(4) 0.0574(3) Uani d . 1 . .
S S2 0.40630(12) 0.14705(9) 0.24096(4) 0.0614(3) Uani d . 1 . .
Cl Cl1 0.15231(15) 0.94451(10) 0.71997(4) 0.0836(3) Uani d . 1 . .
Cl Cl2 0.48468(13) 0.77336(9) 0.21104(4) 0.0738(3) Uani d . 1 . .
Cl Cl3 0.21316(12) 0.52305(8) 0.10925(5) 0.0689(3) Uani d . 1 . .
Cl Cl4 0.22413(15) -0.15631(9) 0.07317(5) 0.0861(3) Uani d . 1 . .
O O1 0.1682(4) 0.7954(3) 0.52080(14) 0.0837(8) Uani d . 1 . .
H H1 0.0608 0.7901 0.5211 0.126 Uiso calc R 1 . .
N N1 0.1820(3) 1.1229(2) 0.54344(12) 0.0487(7) Uani d . 1 . .
N N2 0.2441(3) 1.0597(2) 0.49247(11) 0.0472(7) Uani d . 1 . .
H H2 0.2608 0.9847 0.4944 0.057 Uiso calc R 1 . .
N N3 0.3341(3) 1.0539(2) 0.39024(11) 0.0506(7) Uani d . 1 . .
H H3 0.3534 1.0877 0.3550 0.061 Uiso calc R 1 . .
N N4 0.3618(3) 0.9349(2) 0.39441(11) 0.0468(6) Uani d . 1 . .
N N5 0.0553(4) 0.3611(2) 0.26242(12) 0.0529(7) Uani d . 1 . .
N N6 0.1796(3) 0.2949(2) 0.28209(11) 0.0542(7) Uani d . 1 . .
H H6 0.2121 0.2943 0.3217 0.065 Uiso calc R 1 . .
N N7 0.1565(3) 0.2589(2) 0.18135(11) 0.0459(6) Uani d . 1 . .
N N8 0.1743(3) 0.2251(2) 0.11665(11) 0.0463(6) Uani d . 1 . .
C C1 0.0902(4) 1.0862(3) 0.70951(15) 0.0566(9) Uani d . 1 . .
C C2 0.1044(4) 1.1357(3) 0.65067(14) 0.0463(8) Uani d . 1 . .
C C3 0.0605(4) 1.2523(3) 0.64682(16) 0.0607(9) Uani d . 1 . .
H H3A 0.0690 1.2880 0.6081 0.073 Uiso calc R 1 . .
C C4 0.0045(5) 1.3162(4) 0.6992(2) 0.0762(11) Uani d . 1 . .
H H4 -0.0224 1.3948 0.6960 0.091 Uiso calc R 1 . .
C C5 -0.0114(5) 1.2632(5) 0.7562(2) 0.0841(13) Uani d . 1 . .
H H5 -0.0512 1.3057 0.7913 0.101 Uiso calc R 1 . .
C C6 0.0306(5) 1.1495(4) 0.76173(17) 0.0767(12) Uani d . 1 . .
H H6A 0.0192 1.1141 0.8005 0.092 Uiso calc R 1 . .
C C7 0.1671(4) 1.0702(3) 0.59493(14) 0.0480(8) Uani d . 1 . .
H H7 0.1953 0.9918 0.5973 0.058 Uiso calc R 1 . .
C C8 0.2777(4) 1.1187(3) 0.43966(14) 0.0434(7) Uani d . 1 . .
C C9 0.4020(4) 0.8808(3) 0.34211(15) 0.0499(8) Uani d . 1 . .
H H9 0.4075 0.9231 0.3054 0.060 Uiso calc R 1 . .
C C10 0.4389(4) 0.7564(3) 0.33816(14) 0.0455(8) Uani d . 1 . .
C C11 0.4785(4) 0.6972(3) 0.28059(15) 0.0515(8) Uani d . 1 . .
C C12 0.5155(5) 0.5792(3) 0.27706(19) 0.0674(10) Uani d . 1 . .
H H12 0.5434 0.5420 0.2383 0.081 Uiso calc R 1 . .
C C13 0.5112(5) 0.5166(4) 0.3307(2) 0.0785(12) Uani d . 1 . .
H H13 0.5351 0.4364 0.3283 0.094 Uiso calc R 1 . .
C C14 0.4719(5) 0.5714(3) 0.3881(2) 0.0758(11) Uani d . 1 . .
H H14 0.4688 0.5284 0.4245 0.091 Uiso calc R 1 . .
C C15 0.4369(4) 0.6898(3) 0.39182(16) 0.0596(9) Uani d . 1 . .
H H15 0.4114 0.7265 0.4311 0.072 Uiso calc R 1 . .
C C16 -0.0109(4) 0.4711(3) 0.11266(15) 0.0498(8) Uani d . 1 . .
C C17 -0.0726(4) 0.3890(3) 0.15659(14) 0.0444(8) Uani d . 1 . .
C C18 -0.2529(5) 0.3556(3) 0.16078(16) 0.0599(9) Uani d . 1 . .
H H18 -0.2967 0.3019 0.1907 0.072 Uiso calc R 1 . .
C C19 -0.3681(5) 0.4010(4) 0.12104(19) 0.0719(11) Uani d . 1 . .
H H19 -0.4891 0.3765 0.1235 0.086 Uiso calc R 1 . .
C C20 -0.3039(6) 0.4819(4) 0.07809(18) 0.0759(12) Uani d . 1 . .
H H20 -0.3819 0.5130 0.0516 0.091 Uiso calc R 1 . .
C C21 -0.1245(5) 0.5180(3) 0.07351(16) 0.0667(10) Uani d . 1 . .
H H21 -0.0814 0.5735 0.0443 0.080 Uiso calc R 1 . .
C C22 0.0461(4) 0.3399(3) 0.20069(14) 0.0443(8) Uani d . 1 . .
C C23 0.2465(4) 0.2311(3) 0.23466(14) 0.0460(8) Uani d . 1 . .
C C24 0.2022(4) 0.1161(3) 0.10273(14) 0.0486(8) Uani d . 1 . .
H H24 0.2049 0.0624 0.1346 0.058 Uiso calc R 1 . .
C C25 0.2301(4) 0.0749(3) 0.03672(14) 0.0479(8) Uani d . 1 . .
C C26 0.2425(4) -0.0464(3) 0.01809(15) 0.0561(9) Uani d . 1 . .
C C27 0.2720(5) -0.0836(4) -0.0444(2) 0.0790(12) Uani d . 1 . .
H H27 0.2803 -0.1657 -0.0561 0.095 Uiso calc R 1 . .
C C28 0.2890(6) 0.0012(5) -0.08861(19) 0.0903(14) Uani d . 1 . .
H H28 0.3108 -0.0233 -0.1306 0.108 Uiso calc R 1 . .
C C29 0.2744(6) 0.1223(5) -0.07193(18) 0.0872(13) Uani d . 1 . .
H H29 0.2839 0.1789 -0.1027 0.105 Uiso calc R 1 . .
C C30 0.2458(5) 0.1594(3) -0.00994(15) 0.0651(10) Uani d . 1 . .
H H30 0.2366 0.2415 0.0013 0.078 Uiso calc R 1 . .
C C31 0.1607(8) 0.5962(6) 0.5595(4) 0.192(4) Uani d . 1 . .
H H31A 0.0341 0.5822 0.5574 0.288 Uiso calc R 1 . .
H H31B 0.2023 0.5618 0.5966 0.288 Uiso calc R 1 . .
H H31C 0.2014 0.5572 0.5217 0.288 Uiso calc R 1 . .
C C32 0.2229(7) 0.7192(6) 0.5636(3) 0.137(2) Uani d . 1 . .
H H32A 0.3501 0.7290 0.5621 0.164 Uiso calc R 1 . .
H H32B 0.1986 0.7524 0.6060 0.164 Uiso calc R 1 . .

loop_
_atom_site_aniso_label
_atom_site_aniso_U_11
_atom_site_aniso_U_22
_atom_site_aniso_U_33
_atom_site_aniso_U_12
_atom_site_aniso_U_13
_atom_site_aniso_U_23
S1 0.0842(7) 0.0466(5) 0.0462(5) 0.0223(5) 0.0086(4) 0.0072(4)
S2 0.0711(6) 0.0711(6) 0.0526(5) 0.0330(5) 0.0123(5) 0.0211(5)
Cl1 0.1144(9) 0.0774(7) 0.0609(6) 0.0123(6) 0.0128(6) 0.0226(5)
Cl2 0.0862(7) 0.0867(7) 0.0473(5) 0.0142(6) 0.0118(5) -0.0027(5)
Cl3 0.0576(6) 0.0654(6) 0.0864(7) 0.0088(5) 0.0044(5) 0.0266(5)
Cl4 0.1162(9) 0.0531(6) 0.0935(8) 0.0272(6) 0.0055(6) 0.0064(5)
O1 0.086(2) 0.0733(18) 0.099(2) 0.0229(17) 0.0189(17) 0.0211(16)
N1 0.0572(18) 0.0483(16) 0.0421(15) 0.0134(13) 0.0085(13) 0.0011(13)
N2 0.0617(18) 0.0441(15) 0.0402(14) 0.0176(13) 0.0103(13) 0.0080(12)
N3 0.0725(19) 0.0443(16) 0.0391(14) 0.0180(14) 0.0112(13) 0.0080(12)
N4 0.0585(18) 0.0404(15) 0.0442(15) 0.0139(13) 0.0096(13) 0.0052(12)
N5 0.071(2) 0.0499(17) 0.0428(15) 0.0239(15) 0.0053(14) 0.0018(13)
N6 0.073(2) 0.0553(17) 0.0381(15) 0.0198(15) 0.0002(14) 0.0066(13)
N7 0.0568(17) 0.0475(16) 0.0378(14) 0.0186(13) 0.0076(13) 0.0071(12)
N8 0.0552(17) 0.0499(17) 0.0374(14) 0.0180(13) 0.0080(12) 0.0049(12)
C1 0.049(2) 0.070(2) 0.0462(19) 0.0005(18) 0.0070(16) -0.0004(18)
C2 0.0424(19) 0.050(2) 0.0436(18) 0.0020(16) 0.0050(15) -0.0025(16)
C3 0.059(2) 0.066(2) 0.056(2) 0.0138(19) 0.0020(18) -0.0050(19)
C4 0.069(3) 0.074(3) 0.084(3) 0.021(2) 0.003(2) -0.021(2)
C5 0.072(3) 0.108(4) 0.068(3) 0.016(3) 0.019(2) -0.027(3)
C6 0.077(3) 0.101(3) 0.046(2) 0.002(3) 0.016(2) -0.005(2)
C7 0.052(2) 0.0485(19) 0.0436(18) 0.0088(16) 0.0053(15) 0.0021(16)
C8 0.0454(19) 0.0458(19) 0.0402(17) 0.0115(15) 0.0025(14) 0.0045(15)
C9 0.059(2) 0.047(2) 0.0444(18) 0.0098(17) 0.0050(16) 0.0072(16)
C10 0.047(2) 0.0381(18) 0.0503(19) 0.0071(15) 0.0035(15) -0.0002(15)
C11 0.045(2) 0.053(2) 0.055(2) 0.0086(16) -0.0013(16) -0.0042(17)
C12 0.065(3) 0.058(2) 0.077(3) 0.016(2) 0.001(2) -0.017(2)
C13 0.081(3) 0.048(2) 0.107(3) 0.021(2) -0.008(3) -0.004(2)
C14 0.092(3) 0.054(2) 0.083(3) 0.019(2) -0.007(2) 0.013(2)
C15 0.070(3) 0.049(2) 0.061(2) 0.0120(18) 0.0052(19) 0.0037(18)
C16 0.050(2) 0.050(2) 0.0506(19) 0.0145(16) -0.0002(16) -0.0009(16)
C17 0.055(2) 0.0372(17) 0.0430(17) 0.0168(16) 0.0058(15) -0.0046(14)
C18 0.060(2) 0.059(2) 0.063(2) 0.0171(19) 0.0163(19) -0.0038(18)
C19 0.052(2) 0.081(3) 0.084(3) 0.023(2) 0.003(2) -0.007(2)
C20 0.071(3) 0.096(3) 0.069(3) 0.042(3) -0.009(2) 0.003(2)
C21 0.072(3) 0.078(3) 0.058(2) 0.031(2) 0.002(2) 0.018(2)
C22 0.052(2) 0.0393(18) 0.0441(18) 0.0124(15) 0.0102(15) 0.0049(15)
C23 0.057(2) 0.0432(18) 0.0390(17) 0.0106(16) 0.0048(15) 0.0058(15)
C24 0.060(2) 0.047(2) 0.0419(18) 0.0171(17) 0.0053(16) 0.0078(15)
C25 0.049(2) 0.055(2) 0.0431(18) 0.0173(16) 0.0067(15) 0.0044(16)
C26 0.056(2) 0.059(2) 0.054(2) 0.0198(18) -0.0012(17) -0.0064(18)
C27 0.081(3) 0.083(3) 0.073(3) 0.030(2) 0.003(2) -0.025(2)
C28 0.092(3) 0.130(4) 0.048(2) 0.031(3) 0.006(2) -0.023(3)
C29 0.106(4) 0.114(4) 0.048(2) 0.030(3) 0.021(2) 0.015(2)
C30 0.078(3) 0.073(3) 0.051(2) 0.027(2) 0.0156(19) 0.0117(19)
C31 0.122(5) 0.109(5) 0.359(11) 0.040(4) -0.016(6) 0.079(6)
C32 0.084(4) 0.125(5) 0.211(7) 0.027(4) -0.004(4) 0.056(5)

loop_
_atom_type_symbol
_atom_type_description
_atom_type_scat_dispersion_real
_atom_type_scat_dispersion_imag
_atom_type_scat_source
C C 0.0033 0.0016 'International Tables Vol C Tables 4.2.6.8 and 6.1.1.4'
H H 0.0000 0.0000 'International Tables Vol C Tables 4.2.6.8 and 6.1.1.4'
N N 0.0061 0.0033 'International Tables Vol C Tables 4.2.6.8 and 6.1.1.4'
O O 0.0106 0.0060 'International Tables Vol C Tables 4.2.6.8 and 6.1.1.4'
S S 0.1246 0.1234 'International Tables Vol C Tables 4.2.6.8 and 6.1.1.4'
Cl Cl 0.1484 0.1585 'International Tables Vol C Tables 4.2.6.8 and 6.1.1.4'

loop_
_geom_angle_atom_site_label_1
_geom_angle_atom_site_label_2
_geom_angle_atom_site_label_3
_geom_angle_site_symmetry_1
_geom_angle_site_symmetry_3
_geom_angle
_geom_angle_publ_flag
C32 O1 H1 . . 109.5 ?
C7 N1 N2 . . 116.9(2) ?
C8 N2 N1 . . 117.8(2) ?
C8 N2 H2 . . 121.1 ?
N1 N2 H2 . . 121.1 ?
C8 N3 N4 . . 121.6(2) ?
C8 N3 H3 . . 119.2 ?
N4 N3 H3 . . 119.2 ?
C9 N4 N3 . . 114.8(2) ?
C22 N5 N6 . . 103.9(2) ?
C23 N6 N5 . . 114.6(2) ?
C23 N6 H6 . . 122.7 ?
N5 N6 H6 . . 122.7 ?
C23 N7 C22 . . 108.6(2) ?
C23 N7 N8 . . 129.7(2) ?
C22 N7 N8 . . 121.5(2) ?
C24 N8 N7 . . 116.3(2) ?
C6 C1 C2 . . 121.3(3) ?
C6 C1 Cl1 . . 118.1(3) ?
C2 C1 Cl1 . . 120.6(2) ?
C3 C2 C1 . . 117.3(3) ?
C3 C2 C7 . . 120.6(3) ?
C1 C2 C7 . . 122.1(3) ?
C4 C3 C2 . . 121.3(3) ?
C4 C3 H3A . . 119.3 ?
C2 C3 H3A . . 119.3 ?
C5 C4 C3 . . 119.6(4) ?
C5 C4 H4 . . 120.2 ?
C3 C4 H4 . . 120.2 ?
C6 C5 C4 . . 120.6(4) ?
C6 C5 H5 . . 119.7 ?
C4 C5 H5 . . 119.7 ?
C5 C6 C1 . . 119.8(4) ?
C5 C6 H6A . . 120.1 ?
C1 C6 H6A . . 120.1 ?
N1 C7 C2 . . 118.5(3) ?
N1 C7 H7 . . 120.8 ?
C2 C7 H7 . . 120.8 ?
N3 C8 N2 . . 116.5(3) ?
N3 C8 S1 . . 119.8(2) ?
N2 C8 S1 . . 123.7(2) ?
N4 C9 C10 . . 122.2(3) ?
N4 C9 H9 . . 118.9 ?
C10 C9 H9 . . 118.9 ?
C15 C10 C11 . . 116.9(3) ?
C15 C10 C9 . . 121.4(3) ?
C11 C10 C9 . . 121.7(3) ?
C12 C11 C10 . . 121.6(3) ?
C12 C11 Cl2 . . 118.3(3) ?
C10 C11 Cl2 . . 120.1(2) ?
C13 C12 C11 . . 119.8(3) ?
C13 C12 H12 . . 120.1 ?
C11 C12 H12 . . 120.1 ?
C12 C13 C14 . . 120.3(4) ?
C12 C13 H13 . . 119.8 ?
C14 C13 H13 . . 119.8 ?
C13 C14 C15 . . 120.0(4) ?
C13 C14 H14 . . 120.0 ?
C15 C14 H14 . . 120.0 ?
C14 C15 C10 . . 121.4(3) ?
C14 C15 H15 . . 119.3 ?
C10 C15 H15 . . 119.3 ?
C21 C16 C17 . . 121.3(3) ?
C21 C16 Cl3 . . 118.6(3) ?
C17 C16 Cl3 . . 120.0(2) ?
C16 C17 C18 . . 118.5(3) ?
C16 C17 C22 . . 122.6(3) ?
C18 C17 C22 . . 118.9(3) ?
C19 C18 C17 . . 120.7(3) ?
C19 C18 H18 . . 119.7 ?
C17 C18 H18 . . 119.7 ?
C20 C19 C18 . . 119.7(4) ?
C20 C19 H19 . . 120.1 ?
C18 C19 H19 . . 120.1 ?
C19 C20 C21 . . 120.8(4) ?
C19 C20 H20 . . 119.6 ?
C21 C20 H20 . . 119.6 ?
C16 C21 C20 . . 119.1(3) ?
C16 C21 H21 . . 120.5 ?
C20 C21 H21 . . 120.5 ?
N5 C22 N7 . . 110.7(3) ?
N5 C22 C17 . . 125.3(3) ?
N7 C22 C17 . . 123.9(3) ?
N6 C23 N7 . . 102.1(2) ?
N6 C23 S2 . . 127.3(2) ?
N7 C23 S2 . . 130.5(2) ?
N8 C24 C25 . . 119.9(3) ?
N8 C24 H24 . . 120.0 ?
C25 C24 H24 . . 120.0 ?
C26 C25 C30 . . 118.0(3) ?
C26 C25 C24 . . 122.0(3) ?
C30 C25 C24 . . 120.0(3) ?
C27 C26 C25 . . 121.4(3) ?
C27 C26 Cl4 . . 118.0(3) ?
C25 C26 Cl4 . . 120.6(2) ?
C28 C27 C26 . . 119.3(4) ?
C28 C27 H27 . . 120.3 ?
C26 C27 H27 . . 120.3 ?
C27 C28 C29 . . 120.8(4) ?
C27 C28 H28 . . 119.6 ?
C29 C28 H28 . . 119.6 ?
C30 C29 C28 . . 119.9(4) ?
C30 C29 H29 . . 120.0 ?
C28 C29 H29 . . 120.0 ?
C29 C30 C25 . . 120.6(4) ?
C29 C30 H30 . . 119.7 ?
C25 C30 H30 . . 119.7 ?
C32 C31 H31A . . 109.5 ?
C32 C31 H31B . . 109.5 ?
H31A C31 H31B . . 109.5 ?
C32 C31 H31C . . 109.5 ?
H31A C31 H31C . . 109.5 ?
H31B C31 H31C . . 109.5 ?
C31 C32 O1 . . 122.3(6) ?
C31 C32 H32A . . 106.8 ?
O1 C32 H32A . . 106.8 ?
C31 C32 H32B . . 106.8 ?
O1 C32 H32B . . 106.8 ?
H32A C32 H32B . . 106.6 ?

loop_
_geom_bond_atom_site_label_1
_geom_bond_atom_site_label_2
_geom_bond_site_symmetry_2
_geom_bond_distance
_geom_bond_publ_flag
S1 C8 . 1.682(3) ?
S2 C23 . 1.669(3) ?
Cl1 C1 . 1.735(4) ?
Cl2 C11 . 1.739(3) ?
Cl3 C16 . 1.730(3) ?
Cl4 C26 . 1.732(3) ?
O1 C32 . 1.380(5) ?
O1 H1 . 0.82 ?
N1 C7 . 1.267(3) ?
N1 N2 . 1.373(3) ?
N2 C8 . 1.341(3) ?
N2 H2 . 0.86 ?
N3 C8 . 1.338(3) ?
N3 N4 . 1.372(3) ?
N3 H3 . 0.86 ?
N4 C9 . 1.279(3) ?
N5 C22 . 1.294(3) ?
N5 N6 . 1.370(3) ?
N6 C23 . 1.340(3) ?
N6 H6 . 0.86 ?
N7 C23 . 1.378(3) ?
N7 C22 . 1.382(3) ?
N7 N8 . 1.396(3) ?
N8 C24 . 1.267(3) ?
C1 C6 . 1.385(4) ?
C1 C2 . 1.389(4) ?
C2 C3 . 1.390(4) ?
C2 C7 . 1.463(4) ?
C3 C4 . 1.379(4) ?
C3 H3A . 0.93 ?
C4 C5 . 1.372(5) ?
C4 H4 . 0.93 ?
C5 C6 . 1.358(5) ?
C5 H5 . 0.93 ?
C6 H6A . 0.93 ?
C7 H7 . 0.93 ?
C9 C10 . 1.441(4) ?
C9 H9 . 0.93 ?
C10 C15 . 1.391(4) ?
C10 C11 . 1.394(4) ?
C11 C12 . 1.373(4) ?
C12 C13 . 1.364(5) ?
C12 H12 . 0.93 ?
C13 C14 . 1.370(5) ?
C13 H13 . 0.93 ?
C14 C15 . 1.371(4) ?
C14 H14 . 0.93 ?
C15 H15 . 0.93 ?
C16 C21 . 1.371(4) ?
C16 C17 . 1.383(4) ?
C17 C18 . 1.383(4) ?
C17 C22 . 1.474(4) ?
C18 C19 . 1.378(5) ?
C18 H18 . 0.93 ?
C19 C20 . 1.365(5) ?
C19 H19 . 0.93 ?
C20 C21 . 1.381(5) ?
C20 H20 . 0.93 ?
C21 H21 . 0.93 ?
C24 C25 . 1.457(4) ?
C24 H24 . 0.93 ?
C25 C26 . 1.380(4) ?
C25 C30 . 1.398(4) ?
C26 C27 . 1.379(5) ?
C27 C28 . 1.363(5) ?
C27 H27 . 0.93 ?
C28 C29 . 1.374(6) ?
C28 H28 . 0.93 ?
C29 C30 . 1.368(5) ?
C29 H29 . 0.93 ?
C30 H30 . 0.93 ?
C31 C32 . 1.350(7) ?
C31 H31A . 0.96 ?
C31 H31B . 0.96 ?
C31 H31C . 0.96 ?
C32 H32A . 0.97 ?
C32 H32B . 0.97 ?

loop_
_geom_hbond_atom_site_label_D
_geom_hbond_atom_site_label_H
_geom_hbond_atom_site_label_A
_geom_hbond_site_symmetry_A
_geom_hbond_distance_DH
_geom_hbond_distance_HA
_geom_hbond_distance_DA
_geom_hbond_angle_DHA
N2 H2 O1 . 0.86 2.20 2.978(4) 150
N6 H6 S1 1_545 0.86 2.41 3.261(3) 170
N3 H3 S2 1_565 0.86 2.56 3.410(2) 169
O1 H1 S1 2_576 0.82 2.65 3.413(3) 156

loop_
_geom_torsion_atom_site_label_1
_geom_torsion_atom_site_label_2
_geom_torsion_atom_site_label_3
_geom_torsion_atom_site_label_4
_geom_torsion_site_symmetry_1
_geom_torsion_site_symmetry_2
_geom_torsion_site_symmetry_3
_geom_torsion_site_symmetry_4
_geom_torsion
_geom_torsion_publ_flag
C7 N1 N2 C8 . . . . -173.4(3) ?
C8 N3 N4 C9 . . . . 174.7(3) ?
C22 N5 N6 C23 . . . . -1.1(4) ?
C23 N7 N8 C24 . . . . 38.7(4) ?
C22 N7 N8 C24 . . . . -147.1(3) ?
C6 C1 C2 C3 . . . . 1.5(5) ?
Cl1 C1 C2 C3 . . . . -176.9(2) ?
C6 C1 C2 C7 . . . . -180.0(3) ?
Cl1 C1 C2 C7 . . . . 1.6(4) ?
C1 C2 C3 C4 . . . . -0.2(5) ?
C7 C2 C3 C4 . . . . -178.8(3) ?
C2 C3 C4 C5 . . . . -1.1(6) ?
C3 C4 C5 C6 . . . . 1.2(6) ?
C4 C5 C6 C1 . . . . 0.1(6) ?
C2 C1 C6 C5 . . . . -1.5(6) ?
Cl1 C1 C6 C5 . . . . 176.9(3) ?
N2 N1 C7 C2 . . . . 178.9(3) ?
C3 C2 C7 N1 . . . . 0.7(5) ?
C1 C2 C7 N1 . . . . -177.7(3) ?
N4 N3 C8 N2 . . . . -2.2(4) ?
N4 N3 C8 S1 . . . . 176.7(2) ?
N1 N2 C8 N3 . . . . -178.5(3) ?
N1 N2 C8 S1 . . . . 2.6(4) ?
N3 N4 C9 C10 . . . . 178.8(3) ?
N4 C9 C10 C15 . . . . -1.7(5) ?
N4 C9 C10 C11 . . . . 178.5(3) ?
C15 C10 C11 C12 . . . . -0.6(5) ?
C9 C10 C11 C12 . . . . 179.3(3) ?
C15 C10 C11 Cl2 . . . . -179.8(2) ?
C9 C10 C11 Cl2 . . . . 0.1(4) ?
C10 C11 C12 C13 . . . . 1.0(5) ?
Cl2 C11 C12 C13 . . . . -179.8(3) ?
C11 C12 C13 C14 . . . . -0.6(6) ?
C12 C13 C14 C15 . . . . -0.1(6) ?
C13 C14 C15 C10 . . . . 0.6(6) ?
C11 C10 C15 C14 . . . . -0.2(5) ?
C9 C10 C15 C14 . . . . 179.9(3) ?
C21 C16 C17 C18 . . . . -0.5(5) ?
Cl3 C16 C17 C18 . . . . 175.9(2) ?
C21 C16 C17 C22 . . . . -178.1(3) ?
Cl3 C16 C17 C22 . . . . -1.6(4) ?
C16 C17 C18 C19 . . . . 1.4(5) ?
C22 C17 C18 C19 . . . . 179.0(3) ?
C17 C18 C19 C20 . . . . -1.4(5) ?
C18 C19 C20 C21 . . . . 0.6(6) ?
C17 C16 C21 C20 . . . . -0.3(5) ?
Cl3 C16 C21 C20 . . . . -176.8(3) ?
C19 C20 C21 C16 . . . . 0.3(6) ?
N6 N5 C22 N7 . . . . 2.1(3) ?
N6 N5 C22 C17 . . . . 178.9(3) ?
C23 N7 C22 N5 . . . . -2.5(4) ?
N8 N7 C22 N5 . . . . -177.7(3) ?
C23 N7 C22 C17 . . . . -179.3(3) ?
N8 N7 C22 C17 . . . . 5.5(4) ?
C16 C17 C22 N5 . . . . 115.1(4) ?
C18 C17 C22 N5 . . . . -62.5(4) ?
C16 C17 C22 N7 . . . . -68.6(4) ?
C18 C17 C22 N7 . . . . 113.9(3) ?
N5 N6 C23 N7 . . . . -0.4(3) ?
N5 N6 C23 S2 . . . . 176.6(2) ?
C22 N7 C23 N6 . . . . 1.6(3) ?
N8 N7 C23 N6 . . . . 176.4(3) ?
C22 N7 C23 S2 . . . . -175.2(3) ?
N8 N7 C23 S2 . . . . -0.5(5) ?
N7 N8 C24 C25 . . . . -177.3(3) ?
N8 C24 C25 C26 . . . . -173.1(3) ?
N8 C24 C25 C30 . . . . 7.1(5) ?
C30 C25 C26 C27 . . . . 1.0(5) ?
C24 C25 C26 C27 . . . . -178.8(3) ?
C30 C25 C26 Cl4 . . . . -179.9(3) ?
C24 C25 C26 Cl4 . . . . 0.3(4) ?
C25 C26 C27 C28 . . . . -0.2(6) ?
Cl4 C26 C27 C28 . . . . -179.3(3) ?
C26 C27 C28 C29 . . . . -1.0(7) ?
C27 C28 C29 C30 . . . . 1.3(7) ?
C28 C29 C30 C25 . . . . -0.4(6) ?
C26 C25 C30 C29 . . . . -0.7(5) ?
C24 C25 C30 C29 . . . . 179.1(3) ?

loop_
_cod_related_entry_id
_cod_related_entry_database
_cod_related_entry_code
1 ChemSpider 30655968
